data_5000169
loop_
_publ_author_name
'Winkler, F. K.'
'Dunitz, J. D.'

_publ_section_title
;
 Medium-ring compounds. XIX. Caprolactam: structure refinement
;
_journal_issue 1
_journal_name_full 'Acta Crystallographica Section B'
_journal_page_first 268
_journal_page_last 269
_journal_paper_doi 10.1107/S0567740875002440
_journal_volume 31
_journal_year 1975
_chemical_formula_sum 'C6 H11 N O'
_space_group_IT_number 15
_symmetry_cell_setting monoclinic
_symmetry_space_group_name_Hall '-C 2yc'
_symmetry_space_group_name_H-M 'C 1 2/c 1'
_cell_angle_alpha 90
_cell_angle_beta 112.39(10)
_cell_angle_gamma 90
_cell_formula_units_Z 8
_cell_length_a 19.28(2)
_cell_length_b 7.78(1)
_cell_length_c 9.57(1)
_cod_original_sg_symbol_H-M 'C 2/c'
_cod_original_formula_sum 'C6 H11 N1 O1'
_cod_database_code 5000169

loop_
_symmetry_equiv_pos_site_id
_symmetry_equiv_pos_as_xyz
1 x,y,z
2 1/2+x,1/2+y,z
3 -x,y,1/2-z
4 1/2-x,1/2+y,1/2-z
5 -x,-y,-z
6 -1/2-x,-1/2-y,-z
7 x,-y,-1/2+z
8 -1/2+x,-1/2-y,-1/2+z

loop_
_atom_site_label
_atom_site_type_symbol
_atom_site_fract_x
_atom_site_fract_y
_atom_site_fract_z
C1 C 0.34280 0.16050 0.18140
C2 C 0.40940 0.09920 0.31430
C3 C 0.45730 0.24400 0.40940
C4 C 0.42750 0.32000 0.52210
C5 C 0.35110 0.40690 0.45130
C6 C 0.28920 0.28800 0.35670
H1 H 0.39400 0.02100 0.37900
H10 H 0.23400 0.34600 0.32700
H11 H 0.24100 0.29300 0.11800
H2 H 0.43800 0.02500 0.26600
H3 H 0.51400 0.19400 0.47000
H4 H 0.46300 0.34200 0.33300
H5 H 0.42200 0.22200 0.58900
H6 H 0.46800 0.41400 0.59300
H7 H 0.33800 0.45400 0.54000
H8 H 0.35700 0.50800 0.38800
H9 H 0.29000 0.16700 0.41600
N1 N 0.29040 0.25080 0.20710
O1 O 0.33720 0.12880 0.05040

loop_
_atom_type_symbol
_atom_type_radius_bond
C 0.68
H 0.20
N 0.68
O 0.68
